data_1507038
loop_
_publ_author_name
'Nenajdenko, Valentine G.'
'Sumerin, Viktor V.'
'Chernichenko, Konstantin Yu'
'Balenkova, Elizabeth S.'

_publ_section_title
;
 A new route to annulated oligothiophenes.
;
_journal_issue 20
_journal_name_full 'Organic letters'
_journal_page_first 3437
_journal_page_last 3439
_journal_paper_doi 10.1021/ol048835s
_journal_volume 6
_journal_year 2004
_chemical_formula_sum 'C10 H4 S4'
_chemical_formula_weight 252.37
_chemical_name_systematic
; 
 ? 
;
_space_group_IT_number 20
_symmetry_cell_setting orthorhombic
_symmetry_space_group_name_Hall 'C 2c 2'
_symmetry_space_group_name_H-M 'C 2 2 21'
_atom_sites_solution_hydrogens difmap
_atom_sites_solution_primary direct
_atom_sites_solution_secondary difmap
_audit_creation_method SHELXL-97
_cell_angle_alpha 90.00
_cell_angle_beta 90.00
_cell_angle_gamma 90.00
_cell_formula_units_Z 4
_cell_length_a 4.776(1)
_cell_length_b 13.918(3)
_cell_length_c 14.700(3)
_cell_measurement_reflns_used 24
_cell_measurement_temperature 293(2)
_cell_measurement_theta_max 14.9
_cell_measurement_theta_min 13.2
_cell_volume 977.1(4)
_computing_structure_refinement 'SHELXL-97 (Sheldrick, 1997)'
_computing_structure_solution 'SHELXS-97 (Sheldrick, 1990)'
_diffrn_ambient_temperature 293(2)
_diffrn_measured_fraction_theta_full 1.000
_diffrn_measured_fraction_theta_max 1.000
_diffrn_measurement_device_type CAD4
_diffrn_measurement_method theta\2theta
_diffrn_radiation_monochromator filter
_diffrn_radiation_source 'fine-focus sealed tube'
_diffrn_radiation_type MoK\a
_diffrn_radiation_wavelength 0.71073
_diffrn_reflns_av_R_equivalents 0.0356
_diffrn_reflns_av_sigmaI/netI 0.0334
_diffrn_reflns_limit_h_max 0
_diffrn_reflns_limit_h_min -5
_diffrn_reflns_limit_k_max 0
_diffrn_reflns_limit_k_min -16
_diffrn_reflns_limit_l_max 18
_diffrn_reflns_limit_l_min -18
_diffrn_reflns_number 1105
_diffrn_reflns_theta_full 25.97
_diffrn_reflns_theta_max 25.97
_diffrn_reflns_theta_min 2.77
_diffrn_standards_decay_% .3
_diffrn_standards_interval_time 100
_diffrn_standards_number 3
_exptl_absorpt_coefficient_mu 0.919
_exptl_absorpt_correction_T_max 0.9818
_exptl_absorpt_correction_T_min 0.7044
_exptl_absorpt_correction_type none
_exptl_crystal_colour colorless
_exptl_crystal_density_diffrn 1.716
_exptl_crystal_density_method 'not measured'
_exptl_crystal_description plate
_exptl_crystal_F_000 512
_exptl_crystal_size_max 0.41
_exptl_crystal_size_mid 0.38
_exptl_crystal_size_min 0.02
_refine_diff_density_max 0.292
_refine_diff_density_min -0.268
_refine_diff_density_rms 0.057
_refine_ls_abs_structure_details 'Flack H D (1983), Acta Cryst. A39, 876-881'
_refine_ls_abs_structure_Flack -0.17(13)
_refine_ls_extinction_coef 0.0019(17)
_refine_ls_extinction_expression Fc^*^=kFc[1+0.001xFc^2^\l^3^/sin(2\q)]^-1/4^
_refine_ls_extinction_method SHELXL
_refine_ls_goodness_of_fit_ref 1.012
_refine_ls_hydrogen_treatment mixed
_refine_ls_matrix_type full
_refine_ls_number_parameters 74
_refine_ls_number_reflns 958
_refine_ls_number_restraints 0
_refine_ls_restrained_S_all 1.012
_refine_ls_R_factor_all 0.0350
_refine_ls_R_factor_gt 0.0270
_refine_ls_shift/su_max 0.000
_refine_ls_shift/su_mean 0.000
_refine_ls_structure_factor_coef Fsqd
_refine_ls_weighting_details 'calc w=1/[\s^2^(Fo^2^)+(0.0561P)^2^+0.0000P] where P=(Fo^2^+2Fc^2^)/3'
_refine_ls_weighting_scheme calc
_refine_ls_wR_factor_gt 0.0671
_refine_ls_wR_factor_ref 0.0686
_reflns_number_gt 824
_reflns_number_total 958
_reflns_threshold_expression >2sigma(I)
_cod_data_source_file ol048835ssi20040618_113848.cif
_cod_data_source_block bal02
_cod_depositor_comments
;
The following automatic conversions were performed:

'_symmetry_cell_setting' tag value 'orthorombic' was replaced with
'orthorhombic' value as specified in the replacement file
'/home/robertas/cod-tools/perl-scripts/inputs/replacement_values.lst'.

Automatic conversion script
Id: cif_fix_values 3143 2015-03-26 13:38:13Z robertas 
;
_cod_original_sg_symbol_H-M C222(1)
_cod_database_code 1507038

loop_
_symmetry_equiv_pos_as_xyz
'x, y, z'
'-x, -y, z+1/2'
'-x, y, -z+1/2'
'x, -y, -z'
'x+1/2, y+1/2, z'
'-x+1/2, -y+1/2, z+1/2'
'-x+1/2, y+1/2, -z+1/2'
'x+1/2, -y+1/2, -z'

loop_
_atom_site_label
_atom_site_type_symbol
_atom_site_fract_x
_atom_site_fract_y
_atom_site_fract_z
_atom_site_U_iso_or_equiv
_atom_site_adp_type
_atom_site_occupancy
_atom_site_symmetry_multiplicity
_atom_site_calc_flag
_atom_site_refinement_flags
S1 S 0.54094(12) 0.38544(5) 0.44768(4) 0.04455(19) Uani 1 1 d .
S2 S 0.20835(15) 0.54029(4) 0.33354(5) 0.0485(2) Uani 1 1 d .
C1 C 0.2790(5) 0.26053(16) 0.34821(15) 0.0403(5) Uani 1 1 d .
C2 C 0.1850(4) 0.35231(16) 0.31828(15) 0.0362(4) Uani 1 1 d .
C3 C 0.0000 0.3896(2) 0.2500 0.0352(6) Uani 1 2 d S
C4 C 0.4710(5) 0.26826(19) 0.41651(16) 0.0450(5) Uani 1 1 d .
C5 C 0.3100(5) 0.42612(17) 0.36711(15) 0.0397(5) Uani 1 1 d .
C6 C 0.0000 0.4888(2) 0.2500 0.0428(7) Uani 1 2 d S
H1 H 0.212(6) 0.2001(18) 0.3212(18) 0.041(7) Uiso 1 1 d .
H4 H 0.574(6) 0.220(2) 0.452(2) 0.056(8) Uiso 1 1 d .

loop_
_atom_site_aniso_label
_atom_site_aniso_U_11
_atom_site_aniso_U_22
_atom_site_aniso_U_33
_atom_site_aniso_U_23
_atom_site_aniso_U_13
_atom_site_aniso_U_12
S1 0.0426(3) 0.0479(3) 0.0432(3) -0.0064(2) -0.0028(2) 0.0023(2)
S2 0.0567(4) 0.0331(3) 0.0556(4) -0.0046(2) -0.0066(3) -0.0024(3)
C1 0.0438(11) 0.0348(11) 0.0423(11) -0.0017(8) 0.0037(9) 0.0034(9)
C2 0.0318(9) 0.0371(9) 0.0399(11) -0.0018(8) 0.0052(8) 0.0009(8)
C3 0.0358(14) 0.0334(13) 0.0364(13) 0.000 0.0051(10) 0.000
C4 0.0484(12) 0.0433(11) 0.0434(11) -0.0028(10) -0.0011(10) 0.0064(11)
C5 0.0380(10) 0.0377(11) 0.0433(10) -0.0014(9) 0.0008(10) 0.0000(9)
C6 0.0481(18) 0.0343(16) 0.0458(17) 0.000 -0.0011(14) 0.000

loop_
_atom_type_symbol
_atom_type_description
_atom_type_scat_dispersion_real
_atom_type_scat_dispersion_imag
_atom_type_scat_source
C C 0.0033 0.0016 'International Tables Vol C Tables 4.2.6.8 and 6.1.1.4'
H H 0.0000 0.0000 'International Tables Vol C Tables 4.2.6.8 and 6.1.1.4'
S S 0.1246 0.1234 'International Tables Vol C Tables 4.2.6.8 and 6.1.1.4'

loop_
_geom_angle_atom_site_label_1
_geom_angle_atom_site_label_2
_geom_angle_atom_site_label_3
_geom_angle
_geom_angle_site_symmetry_1
_geom_angle_site_symmetry_3
C5 S1 C4 90.24(12) . .
C5 S2 C6 89.07(12) . .
C4 C1 C2 111.6(2) . .
C5 C2 C1 111.6(2) . .
C5 C2 C3 111.0(2) . .
C1 C2 C3 137.3(2) . .
C6 C3 C2 111.22(15) . 3
C6 C3 C2 111.22(15) . .
C2 C3 C2 137.6(3) 3 .
C1 C4 S1 113.57(19) . .
C2 C5 S1 112.91(18) . .
C2 C5 S2 114.26(18) . .
S1 C5 S2 132.81(15) . .
C3 C6 S2 114.38(10) . .
C3 C6 S2 114.38(10) . 3
S2 C6 S2 131.2(2) . 3

loop_
_geom_bond_atom_site_label_1
_geom_bond_atom_site_label_2
_geom_bond_distance
_geom_bond_site_symmetry_2
S1 C5 1.715(2) .
S1 C4 1.727(3) .
S2 C5 1.733(2) .
S2 C6 1.7353(15) .
C1 C4 1.364(4) .
C1 C2 1.424(3) .
C2 C5 1.388(3) .
C2 C3 1.435(3) .
C3 C6 1.381(5) .
C3 C2 1.435(3) 3
C6 S2 1.7353(15) 3
